data_4103743
loop_
_publ_author_name
'Jean-Hugues Fournier'
'Thierry Maris'
'James D. Wuest'
'Wenzhuo Guo'
'Elena Galoppini'

_publ_section_title
;
 Molecular Tectonics. Use of the Hydrogen Bonding of Boronic Acids To
 Direct Supramolecular Construction
;
_journal_name_full 'Journal of the American Chemical Society'
_journal_page_first 1002
_journal_page_last 1006
_journal_paper_doi 10.1021/ja0276772
_journal_volume 125
_journal_year 2003
_chemical_formula_sum 'C25 H24 B4 O8'
_chemical_formula_weight 495.751
_space_group_IT_number 88
_symmetry_cell_setting tetragonal
_symmetry_space_group_name_Hall '-I 4ad'
_symmetry_space_group_name_H-M 'I 41/a :2'
_cell_angle_alpha 90
_cell_angle_beta 90
_cell_angle_gamma 90
_cell_formula_units_Z 4
_cell_length_a 10.627(11)
_cell_length_b 10.627(11)
_cell_length_c 41.608(6)
_cell_measurement_reflns_used 1847
_cell_measurement_temperature 226
_cell_measurement_theta_max 43.57
_cell_measurement_theta_min 4.25
_cell_measurement_wavelength 1.54178
_cell_volume 4699(7)
_diffrn_ambient_temperature 226
_diffrn_measurement_device 'Bruker  AXS Smart 2K/Platform'
_diffrn_radiation_monochromator graphite
_diffrn_radiation_source 'fine-focus sealed tube'
_diffrn_radiation_type 'Cu K\a'
_diffrn_radiation_wavelength 1.54178
_diffrn_reflns_av_R_equivalents 0.0758
_diffrn_reflns_av_sigmaI/netI 2
_diffrn_reflns_limit_h_max 13
_diffrn_reflns_limit_h_min -11
_diffrn_reflns_limit_k_max 13
_diffrn_reflns_limit_k_min -13
_diffrn_reflns_limit_l_max 39
_diffrn_reflns_limit_l_min -51
_diffrn_reflns_number 11933
_diffrn_reflns_theta_max 73.48
_diffrn_reflns_theta_min 5.24
_diffrn_standards_decay_% 0.67
_diffrn_standards_number 67
_exptl_absorpt_coefficient_mu 0.414
_exptl_absorpt_correction_T_max 1
_exptl_absorpt_correction_T_min 0.3446
_exptl_absorpt_correction_type multi-scan
_exptl_absorpt_process_details 'SADABS (Sheldrick, 1999)'
_exptl_crystal_colour Colourless
_exptl_crystal_density_diffrn 0.701
_exptl_crystal_description block
_exptl_crystal_F_000 1032
_exptl_crystal_size_max 0.6
_exptl_crystal_size_mid 0.6
_exptl_crystal_size_min 0.4
_refine_diff_density_max 0.229
_refine_diff_density_min -0.237
_refine_ls_extinction_coef 0.00004(2)
_refine_ls_extinction_method SHELXL
_refine_ls_goodness_of_fit_ref 0.981
_refine_ls_matrix_type full
_refine_ls_number_constraints 0
_refine_ls_number_parameters 85
_refine_ls_number_reflns 2308
_refine_ls_number_restraints 60
_refine_ls_restrained_S_all 1.019
_refine_ls_R_factor_all 0.3307
_refine_ls_R_factor_gt 0.0978
_refine_ls_shift/su_max 0.001
_refine_ls_shift/su_mean 0
_refine_ls_structure_factor_coef Fsqd
_refine_ls_wR_factor_gt 0.141
_refine_ls_wR_factor_ref 0.1594
_reflns_number_gt 358
_reflns_number_total 2308
_reflns_threshold_expression >2sigma(I)
_cod_data_source_file deposit.cif
_cod_data_source_block Jiw360
_cod_original_sg_symbol_H-M I41/a
_cod_original_formula_sum 'C25 H24 O8 B4'
_cod_database_code 4103743

loop_
_symmetry_equiv_pos_as_xyz
X,y,Z
-X+1/2,-y,Z+1/2
-y+3/4,X+1/4,Z+1/4
y+3/4,-X+3/4,Z+3/4
X+1/2,y+1/2,Z+1/2
-X,-y+1/2,Z+1
-y+1/4,X+3/4,Z+3/4
y+1/4,-X+1/4,Z+1/4
-X,-y,-Z
X+1/2,y,-Z+1/2
y+1/4,-X+3/4,-Z+3/4
-y+1/4,X+1/4,-Z+1/4
-X+1/2,-y+1/2,-Z+1/2
X,y+1/2,-Z
y+3/4,-X+1/4,-Z+1/4
-y+3/4,X+3/4,-Z+3/4

loop_
_atom_site_label
_atom_site_fract_x
_atom_site_fract_y
_atom_site_fract_z
_atom_site_U_iso_or_equiv
_atom_site_adp_type
_atom_site_type_symbol
C1 0.5 0.75 0.125 0.0507(7) Uani C
C2 0.5971(6) 0.6967(6) 0.10185(1) 0.0633(4) Uani C
C3 0.6743(6) 0.7816(5) 0.08601(1) 0.068(4) Uani C
H3 0.6687 0.8686 0.0899 0.081 Uiso H
C4 0.7603(5) 0.7328(6) 0.06411(1) 0.0687(4) Uani C
H4 0.8118 0.7905 0.0531 0.082 Uiso H
C5 0.7760(6) 0.6100(7) 0.05733(1) 0.067(3) Uani C
C6 0.6932(6) 0.5316(5) 0.07249(1) 0.0817(4) Uani C
H6 0.6944 0.4455 0.0673 0.098 Uiso H
C7 0.6083(6) 0.5732(6) 0.09502(1) 0.0797(4) Uani C
H7 0.5572 0.5146 0.1058 0.096 Uiso H
B8 0.8715(10) 0.5565(9) 0.0330(2) 0.075(6) Uani B
O9 0.8651(4) 0.4385(4) 0.02315(7) 0.101(4) Uani O
H9 0.9207 0.4255 0.0095 0.151 Uiso H
O10 0.9669(3) 0.6282(3) 0.02215(7) 0.0737(3) Uani O
H10 0.9545 0.7026 0.0273 0.11 Uiso H

loop_
_atom_site_aniso_label
_atom_site_aniso_U_11
_atom_site_aniso_U_22
_atom_site_aniso_U_33
_atom_site_aniso_U_23
_atom_site_aniso_U_13
_atom_site_aniso_U_12
_atom_site_aniso_type_symbol
C1 0.036(6) 0.036(6) 0.08(1) 0 0 0 C
C2 0.086(4) 0.056(4) 0.048(3) -0.001(3) 0.016(3) 0.007(4) C
C3 0.087(4) 0.063(4) 0.054(3) -0.009(3) 0.018(3) 0.000(3) C
C4 0.089(4) 0.061(4) 0.056(3) -0.007(3) 0.020(3) 0.002(3) C
C5 0.084(3) 0.058(3) 0.059(3) 0.000(3) 0.019(3) -0.007(3) C
C6 0.102(4) 0.072(4) 0.071(3) 0.000(3) 0.031(3) 0.002(3) C
C7 0.103(4) 0.072(4) 0.064(3) -0.001(3) 0.039(3) 0.008(4) C
B8 0.119(6) 0.049(6) 0.057(5) 0.027(5) 0.007(5) 0.009(6) B
O9 0.145(4) 0.088(4) 0.070(3) -0.029(3) 0.056(2) 0.006(3) O
O10 0.113(4) 0.059(3) 0.049(2) -0.020(2) 0.007(2) -0.005(2) O

loop_
_atom_type_symbol
_atom_type_number_in_cell
_atom_type_scat_dispersion_real
_atom_type_scat_dispersion_imag
_atom_type_scat_source
C 100 0.018 0.009 International_Table_Volume_IV_Table_2.3.1
H 96 0.000 0.000 International_Table_Volume_IV_Table_2.3.1
B 16 0.009 0.004 International_Table_Volume_IV_Table_2.3.1
O 32 0.049 0.032 International_Table_Volume_IV_Table_2.3.1

loop_
_geom_angle_atom_site_label_1
_geom_angle_atom_site_label_2
_geom_angle_atom_site_label_3
_geom_angle_site_symmetry_1
_geom_angle_site_symmetry_3
_geom_angle
_geom_angle_publ_flag
C2 C1 C2 12_766 15_565 101.4(4) y
C2 C1 C2 12_766 . 113.6(2) y
C2 C1 C2 15_565 . 113.6(2) y
C2 C1 C2 12_766 6_564 113.6(2) y
C2 C1 C2 15_565 6_564 113.6(2) y
C2 C1 C2 . 6_564 101.4(4) y
C7 C2 C3 . . 118.8(6) y
C7 C2 C1 . . 123.7(6) y
C3 C2 C1 . . 117.4(5) y
C2 C3 C4 . . 117.2(6) y
C5 C4 C3 . . 125.5(6) y
C4 C5 C6 . . 114.5(6) y
C4 C5 B8 . . 125.2(7) y
C6 C5 B8 . . 120.1(7) y
C5 C6 C7 . . 122.8(7) y
C2 C7 C6 . . 120.9(6) y
O9 B8 O10 . . 118.2(9) y
O9 B8 C5 . . 121.3(8) y
O10 B8 C5 . . 120.4(8) y

loop_
_geom_bond_atom_site_label_1
_geom_bond_atom_site_label_2
_geom_bond_site_symmetry_2
_geom_bond_distance
_geom_bond_publ_flag
C1 C2 12_766 1.521(6) y
C1 C2 15_565 1.521(6) y
C1 C2 . 1.521(6) y
C1 C2 6_564 1.521(6) y
C2 C7 . 1.349(6) y
C2 C3 . 1.386(6) y
C3 C4 . 1.391(6) y
C4 C5 . 1.345(6) y
C5 C6 . 1.366(6) y
C5 B8 . 1.544(9) y
C6 C7 . 1.375(6) y
B8 O9 . 1.320(8) y
B8 O10 . 1.345(9) y

loop_
_geom_hbond_atom_site_label_D
_geom_hbond_atom_site_label_H
_geom_hbond_atom_site_label_A
_geom_hbond_site_symmetry_A
_geom_hbond_distance_DH
_geom_hbond_distance_HA
_geom_hbond_distance_DA
_geom_hbond_angle_DHA
_geom_hbond_publ_flag
O9 H9 O10 9_765 0.83 1.87 2.691(5) 171.0 y
O10 H10 O10 6_664 0.83 1.99 2.683(8) 139.9 y

loop_
_geom_torsion_atom_site_label_1
_geom_torsion_atom_site_label_2
_geom_torsion_atom_site_label_3
_geom_torsion_atom_site_label_4
_geom_torsion_site_symmetry_1
_geom_torsion
_geom_torsion_publ_flag
C2 C1 C2 C7 12_766 135.0(7) y
C2 C1 C2 C7 15_565 19.7(5) y
C2 C1 C2 C7 6_564 -102.7(6) y
C2 C1 C2 C3 12_766 -47.9(4) y
C2 C1 C2 C3 15_565 -163.2(6) y
C2 C1 C2 C3 6_564 74.5(5) y
C7 C2 C3 C4 . -0.8(9) y
C1 C2 C3 C4 . -178.0(4) y
C2 C3 C4 C5 . -0.9(9) y
C3 C4 C5 C6 . 4.0(9) y
C3 C4 C5 B8 . 179.9(6) y
C4 C5 C6 C7 . -5.6(8) y
B8 C5 C6 C7 . 178.2(5) y
C3 C2 C7 C6 . -0.9(9) y
C1 C2 C7 C6 . 176.2(4) y
C5 C6 C7 C2 . 4.3(9) y
C4 C5 B8 O9 . -166.9(6) y
C6 C5 B8 O9 . 8.8(1) y
C4 C5 B8 O10 . 15.8(1) y
C6 C5 B8 O10 . -168.5(6) y
